data_4081735
loop_
_publ_author_name
'Mohammad, Adil'
'Olson, Justine R.'
'Rotsch, David A.'
'Bemowski, Ross D.'
'Swenson, Dale C.'
'Messerle, Louis'

_publ_section_title
;
 High- and Mid-Valent Tantalum and Mono(peralkylcyclopentadienyl)tantalum
 Complexes of the Bicyclic Guanidinate Hexahydropyrimidopyrimidinate
;
_journal_issue 21
_journal_name_full Organometallics
_journal_page_first 6232
_journal_paper_doi 10.1021/om400364m
_journal_volume 32
_journal_year 2013
_chemical_formula_moiety '2(C17 H27 Cl3 N3 Ta1)'
_chemical_formula_sum 'C34 H54 Cl6 N6 Ta2'
_chemical_formula_weight 1121.43
_chemical_name_systematic
; 
 ? 
;
_space_group_IT_number 15
_symmetry_cell_setting monoclinic
_symmetry_space_group_name_Hall '-C 2yc'
_symmetry_space_group_name_H-M 'C 1 2/c 1'
_atom_sites_solution_hydrogens geom
_atom_sites_solution_primary direct
_atom_sites_solution_secondary difmap
_audit_creation_method SHELXL-97
_cell_angle_alpha 90.00
_cell_angle_beta 98.529(5)
_cell_angle_gamma 90.00
_cell_formula_units_Z 8
_cell_length_a 29.858(3)
_cell_length_b 8.7229(10)
_cell_length_c 30.672(4)
_cell_measurement_reflns_used 17849
_cell_measurement_temperature 150(2)
_cell_measurement_theta_max 27.9
_cell_measurement_theta_min 1.0
_cell_volume 7900.1(16)
_computing_cell_refinement 'HKL Scalepack (Otwinowski & Minor, 1997)'
_computing_data_collection 'Collect (Nonius BV, 1997-2000)'
_computing_data_reduction 'HKL Denzo, Scalepack (Otwinowski & Minor, 1997)'
_computing_molecular_graphics 'SHELXTL v6.1 (Sheldrick, 2008)'
_computing_publication_material 'SHELXTL v6.1 (Sheldrick, 2008)'
_computing_structure_refinement 'SHELXTL v6.1 (Sheldrick, 2008)'
_computing_structure_solution 'SHELXTL v6.1 (Sheldrick, 2008)'
_diffrn_ambient_temperature 150(2)
_diffrn_detector_area_resol_mean 9
_diffrn_measured_fraction_theta_full 0.999
_diffrn_measured_fraction_theta_max 0.999
_diffrn_measurement_device_type 'Nonius KappaCCD'
_diffrn_measurement_method 'CCD phi and omega scans'
_diffrn_radiation_monochromator graphite
_diffrn_radiation_source 'fine-focus sealed tube'
_diffrn_radiation_type MoK\a
_diffrn_radiation_wavelength 0.71073
_diffrn_reflns_av_R_equivalents 0.0412
_diffrn_reflns_av_sigmaI/netI 0.0330
_diffrn_reflns_limit_h_max 38
_diffrn_reflns_limit_h_min -38
_diffrn_reflns_limit_k_max 11
_diffrn_reflns_limit_k_min -11
_diffrn_reflns_limit_l_max 39
_diffrn_reflns_limit_l_min -39
_diffrn_reflns_number 78096
_diffrn_reflns_theta_full 27.50
_diffrn_reflns_theta_max 27.50
_diffrn_reflns_theta_min 3.09
_diffrn_standards_number 0
_exptl_absorpt_coefficient_mu 5.976
_exptl_absorpt_correction_T_max 0.5864
_exptl_absorpt_correction_T_min 0.4482
_exptl_absorpt_correction_type multi-scan
_exptl_absorpt_process_details 'HKL Scalepack (Otwinowski & Minor, 1997)'
_exptl_crystal_colour orange
_exptl_crystal_density_diffrn 1.886
_exptl_crystal_density_method 'not measured'
_exptl_crystal_description prism
_exptl_crystal_F_000 4384
_exptl_crystal_size_max 0.16
_exptl_crystal_size_mid 0.16
_exptl_crystal_size_min 0.10
_refine_diff_density_max 1.945
_refine_diff_density_min -1.817
_refine_diff_density_rms 0.159
_refine_ls_extinction_method none
_refine_ls_goodness_of_fit_ref 1.055
_refine_ls_hydrogen_treatment constr
_refine_ls_matrix_type full
_refine_ls_number_parameters 459
_refine_ls_number_reflns 9077
_refine_ls_number_restraints 41
_refine_ls_restrained_S_all 1.053
_refine_ls_R_factor_all 0.0423
_refine_ls_R_factor_gt 0.0285
_refine_ls_shift/su_max 0.023
_refine_ls_shift/su_mean 0.001
_refine_ls_structure_factor_coef Fsqd
_refine_ls_weighting_details 'calc w=1/[\s^2^(Fo^2^)+(0.0202P)^2^+44.7790P] where P=(Fo^2^+2Fc^2^)/3'
_refine_ls_weighting_scheme calc
_refine_ls_wR_factor_gt 0.0574
_refine_ls_wR_factor_ref 0.0623
_reflns_number_gt 7472
_reflns_number_total 9077
_reflns_threshold_expression >2sigma(I)
_cod_data_source_file om400364m_si_001.cif
_cod_data_source_block mes10-9
_cod_depositor_comments
;
The following automatic conversions were performed:

'_symmetry_cell_setting' value 'Monoclinic' changed to 'monoclinic'
according to /home/saulius/struct/CIF-dictionaries/cif_core.dic
dictionary named 'cif_core.dic' version 2.4.2 from 2011-04-26.

Automatic conversion script
Id: cif_fix_values 1891 2012-01-12 08:04:46Z andrius 
;
_cod_original_sg_symbol_Hall '-C 2yc '
_cod_original_sg_symbol_H-M 'C 2/c '
_cod_database_code 4081735

loop_
_symmetry_equiv_pos_as_xyz
'x, y, z'
'-x, y, -z+1/2'
'x+1/2, y+1/2, z'
'-x+1/2, y+1/2, -z+1/2'
'-x, -y, -z'
'x, -y, z-1/2'
'-x+1/2, -y+1/2, -z'
'x+1/2, -y+1/2, z-1/2'

loop_
_atom_site_label
_atom_site_type_symbol
_atom_site_fract_x
_atom_site_fract_y
_atom_site_fract_z
_atom_site_U_iso_or_equiv
_atom_site_adp_type
_atom_site_occupancy
_atom_site_symmetry_multiplicity
_atom_site_calc_flag
_atom_site_refinement_flags
_atom_site_disorder_assembly
_atom_site_disorder_group
Ta1 Ta 0.130346(5) 0.818989(18) 0.163549(5) 0.01968(5) Uani 1 1 d . . .
Cl1 Cl 0.17505(4) 0.93915(15) 0.11237(4) 0.0395(3) Uani 1 1 d . . .
Cl2 Cl 0.08794(4) 0.60836(13) 0.19202(4) 0.0400(3) Uani 1 1 d . . .
Cl3 Cl 0.19486(4) 0.64952(15) 0.18128(4) 0.0416(3) Uani 1 1 d . . .
N1 N 0.11617(11) 0.6725(4) 0.10669(11) 0.0261(8) Uani 1 1 d . . .
C1 C 0.07691(13) 0.7364(5) 0.09366(13) 0.0239(9) Uani 1 1 d . . .
N2 N 0.07158(11) 0.8613(4) 0.11990(12) 0.0279(8) Uani 1 1 d . . .
C2 C 0.02591(15) 0.9259(6) 0.11475(15) 0.0362(11) Uani 1 1 d . . .
H2A H 0.0269 1.0309 0.1271 0.043 Uiso 1 1 calc R . .
H2B H 0.0064 0.8623 0.1309 0.043 Uiso 1 1 calc R . .
C3 C 0.00654(17) 0.9299(6) 0.06593(16) 0.0442(13) Uani 1 1 d . . .
H3A H -0.0243 0.9740 0.0623 0.053 Uiso 1 1 calc R . .
H3B H 0.0256 0.9971 0.0502 0.053 Uiso 1 1 calc R . .
C4 C 0.00454(15) 0.7722(6) 0.04561(15) 0.0369(11) Uani 1 1 d . . .
H4A H -0.0218 0.7158 0.0537 0.044 Uiso 1 1 calc R . .
H4B H 0.0005 0.7814 0.0131 0.044 Uiso 1 1 calc R . .
N3 N 0.04598(11) 0.6871(4) 0.06078(11) 0.0266(8) Uani 1 1 d . . .
C5 C 0.05398(16) 0.5419(5) 0.03910(14) 0.0342(11) Uani 1 1 d . . .
H5A H 0.0675 0.5625 0.0121 0.041 Uiso 1 1 calc R . .
H5B H 0.0248 0.4881 0.0304 0.041 Uiso 1 1 calc R . .
C6 C 0.08544(18) 0.4421(5) 0.06994(16) 0.0404(12) Uani 1 1 d . . .
H6A H 0.0935 0.3497 0.0540 0.048 Uiso 1 1 calc R . .
H6B H 0.0700 0.4085 0.0947 0.048 Uiso 1 1 calc R . .
C7 C 0.12814(16) 0.5294(5) 0.08776(15) 0.0336(11) Uani 1 1 d . . .
H7A H 0.1470 0.4673 0.1105 0.040 Uiso 1 1 calc R . .
H7B H 0.1460 0.5498 0.0636 0.040 Uiso 1 1 calc R . .
C11 C 0.13360(16) 0.8850(5) 0.24232(14) 0.0303(10) Uani 1 1 d . . .
C12 C 0.09548(14) 0.9616(5) 0.21858(13) 0.0236(9) Uani 1 1 d . . .
C13 C 0.11254(17) 1.0743(5) 0.19174(14) 0.0312(10) Uani 1 1 d . . .
C14 C 0.15995(18) 1.0669(6) 0.19884(17) 0.0411(13) Uani 1 1 d . . .
C15 C 0.17300(15) 0.9505(6) 0.22946(17) 0.0419(13) Uani 1 1 d . . .
C16 C 0.1328(2) 0.7759(6) 0.27869(16) 0.0586(17) Uani 1 1 d . . .
H16A H 0.1412 0.8289 0.3069 0.088 Uiso 1 1 calc R . .
H16B H 0.1543 0.6929 0.2761 0.088 Uiso 1 1 calc R . .
H16C H 0.1022 0.7332 0.2773 0.088 Uiso 1 1 calc R . .
C17 C 0.04769(15) 0.9405(7) 0.22662(18) 0.0454(13) Uani 1 1 d . . .
H17A H 0.0456 0.9629 0.2576 0.068 Uiso 1 1 calc R . .
H17B H 0.0383 0.8344 0.2199 0.068 Uiso 1 1 calc R . .
H17C H 0.0278 1.0104 0.2076 0.068 Uiso 1 1 calc R . .
C18 C 0.0867(3) 1.2003(6) 0.16580(19) 0.064(2) Uani 1 1 d . . .
H18A H 0.0989 1.2998 0.1766 0.097 Uiso 1 1 calc R . .
H18B H 0.0547 1.1939 0.1693 0.097 Uiso 1 1 calc R . .
H18C H 0.0896 1.1893 0.1346 0.097 Uiso 1 1 calc R . .
C19 C 0.1901(3) 1.1852(8) 0.1820(2) 0.089(3) Uani 1 1 d . . .
H19A H 0.1879 1.2820 0.1978 0.134 Uiso 1 1 calc R . .
H19B H 0.1805 1.2012 0.1504 0.134 Uiso 1 1 calc R . .
H19C H 0.2215 1.1491 0.1870 0.134 Uiso 1 1 calc R . .
C20 C 0.22100(19) 0.9164(10) 0.2501(2) 0.092(3) Uani 1 1 d . . .
H20A H 0.2311 0.9937 0.2726 0.138 Uiso 1 1 calc R . .
H20B H 0.2408 0.9187 0.2273 0.138 Uiso 1 1 calc R . .
H20C H 0.2223 0.8146 0.2638 0.138 Uiso 1 1 calc R . .
Ta2 Ta 0.114452(5) 0.297382(19) 0.397054(5) 0.02018(5) Uani 1 1 d . A .
Cl4 Cl 0.14908(4) 0.43782(14) 0.46407(3) 0.0348(3) Uani 1 1 d . . .
Cl5 Cl 0.04256(4) 0.34001(14) 0.42275(4) 0.0332(2) Uani 1 1 d . . .
Cl6 Cl 0.07608(4) 0.08291(12) 0.35493(4) 0.0321(2) Uani 1 1 d . . .
N21 N 0.12096(11) 0.1234(4) 0.44723(11) 0.0261(8) Uani 1 1 d . . .
C21 C 0.16204(14) 0.0862(5) 0.44076(14) 0.0265(9) Uani 1 1 d . A .
N22 N 0.17262(11) 0.1637(4) 0.40486(12) 0.0277(8) Uani 1 1 d DU . .
C22 C 0.2167(4) 0.133(2) 0.3916(6) 0.0495(17) Uani 0.809(13) 1 d PDU A 1
H22A H 0.2260 0.2215 0.3749 0.059 Uiso 0.809(13) 1 calc PR A 1
H22B H 0.2146 0.0419 0.3722 0.059 Uiso 0.809(13) 1 calc PR A 1
C23 C 0.2511(2) 0.1052(12) 0.4311(3) 0.070(3) Uani 0.809(13) 1 d PDU A 1
H23A H 0.2548 0.1993 0.4493 0.084 Uiso 0.809(13) 1 calc PR A 1
H23B H 0.2806 0.0818 0.4216 0.084 Uiso 0.809(13) 1 calc PR A 1
C24 C 0.2374(3) -0.028(3) 0.4587(4) 0.058(4) Uani 0.809(13) 1 d PDU A 1
H24A H 0.2403 -0.1257 0.4432 0.070 Uiso 0.809(13) 1 calc PR A 1
H24B H 0.2576 -0.0314 0.4874 0.070 Uiso 0.809(13) 1 calc PR A 1
C22' C 0.2155(19) 0.134(9) 0.389(3) 0.0495(17) Uani 0.191(13) 1 d PDU A 2
H22C H 0.2370 0.2176 0.3993 0.059 Uiso 0.191(13) 1 calc PR A 2
H22D H 0.2104 0.1371 0.3563 0.059 Uiso 0.191(13) 1 calc PR A 2
C23' C 0.2364(10) -0.015(3) 0.4036(9) 0.045(8) Uani 0.191(13) 1 d PDU A 2
H23C H 0.2685 -0.0159 0.3988 0.055 Uiso 0.191(13) 1 calc PR A 2
H23D H 0.2205 -0.0987 0.3857 0.055 Uiso 0.191(13) 1 calc PR A 2
C24' C 0.2340(16) -0.045(12) 0.4523(18) 0.058(4) Uani 0.191(13) 1 d PDU A 2
H24C H 0.2405 -0.1542 0.4587 0.070 Uiso 0.191(13) 1 calc PR A 2
H24D H 0.2581 0.0161 0.4702 0.070 Uiso 0.191(13) 1 calc PR A 2
N23 N 0.19036(13) -0.0061(5) 0.46610(13) 0.0360(9) Uani 1 1 d DU . .
C25 C 0.17644(18) -0.0797(6) 0.50480(16) 0.0430(13) Uani 1 1 d . A .
H25A H 0.1929 -0.0318 0.5318 0.052 Uiso 1 1 calc R . .
H25B H 0.1849 -0.1894 0.5051 0.052 Uiso 1 1 calc R . .
C26 C 0.12579(17) -0.0660(5) 0.50540(15) 0.0368(11) Uani 1 1 d . . .
H26A H 0.1193 -0.0849 0.5357 0.044 Uiso 1 1 calc R A .
H26B H 0.1097 -0.1448 0.4858 0.044 Uiso 1 1 calc R . .
C27 C 0.10855(15) 0.0923(5) 0.49025(14) 0.0298(10) Uani 1 1 d . A .
H27A H 0.0752 0.0963 0.4887 0.036 Uiso 1 1 calc R . .
H27B H 0.1220 0.1707 0.5116 0.036 Uiso 1 1 calc R . .
C31 C 0.09219(15) 0.3937(5) 0.31905(14) 0.0299(10) Uani 1 1 d . . .
C32 C 0.13945(15) 0.3762(5) 0.32733(14) 0.0281(9) Uani 1 1 d . A .
C33 C 0.15686(15) 0.4845(5) 0.36042(14) 0.0291(10) Uani 1 1 d . . .
C34 C 0.11924(18) 0.5657(5) 0.37208(14) 0.0341(11) Uani 1 1 d . A .
C35 C 0.07943(16) 0.5082(6) 0.34702(15) 0.0351(11) Uani 1 1 d . A .
C36 C 0.06120(19) 0.3230(7) 0.28139(17) 0.0512(15) Uani 1 1 d . A .
H36A H 0.0585 0.3916 0.2558 0.077 Uiso 1 1 calc R . .
H36B H 0.0313 0.3069 0.2901 0.077 Uiso 1 1 calc R . .
H36C H 0.0737 0.2243 0.2737 0.077 Uiso 1 1 calc R . .
C37 C 0.1649(2) 0.2792(7) 0.29852(17) 0.0504(14) Uani 1 1 d . . .
H37A H 0.1569 0.3113 0.2677 0.076 Uiso 1 1 calc R A .
H37B H 0.1567 0.1712 0.3014 0.076 Uiso 1 1 calc R . .
H37C H 0.1975 0.2920 0.3077 0.076 Uiso 1 1 calc R . .
C38 C 0.20527(18) 0.5239(7) 0.37557(18) 0.0550(16) Uani 1 1 d . A .
H38A H 0.2106 0.6314 0.3686 0.082 Uiso 1 1 calc R . .
H38B H 0.2247 0.4579 0.3606 0.082 Uiso 1 1 calc R . .
H38C H 0.2123 0.5083 0.4075 0.082 Uiso 1 1 calc R . .
C39 C 0.1210(3) 0.7053(6) 0.40095(19) 0.068(2) Uani 1 1 d . . .
H39A H 0.1146 0.7968 0.3825 0.102 Uiso 1 1 calc R A .
H39B H 0.1511 0.7142 0.4183 0.102 Uiso 1 1 calc R . .
H39C H 0.0982 0.6959 0.4208 0.102 Uiso 1 1 calc R . .
C40 C 0.0326(2) 0.5731(9) 0.3442(2) 0.074(2) Uani 1 1 d . . .
H40A H 0.0276 0.6484 0.3203 0.110 Uiso 1 1 calc R A .
H40B H 0.0293 0.6230 0.3722 0.110 Uiso 1 1 calc R . .
H40C H 0.0104 0.4902 0.3384 0.110 Uiso 1 1 calc R . .
C100 C 0.13491 0.98765 0.21619 0.01 Uiso 0 1 calc . . .
C200 C 0.11743 0.46567 0.34518 0.01 Uiso 0 1 calc . . .

loop_
_atom_site_aniso_label
_atom_site_aniso_U_11
_atom_site_aniso_U_22
_atom_site_aniso_U_33
_atom_site_aniso_U_23
_atom_site_aniso_U_13
_atom_site_aniso_U_12
Ta1 0.01553(8) 0.02136(9) 0.02142(9) -0.00298(6) 0.00035(6) 0.00221(6)
Cl1 0.0424(7) 0.0506(7) 0.0281(6) -0.0056(5) 0.0140(5) -0.0124(6)
Cl2 0.0537(7) 0.0210(5) 0.0482(7) -0.0025(5) 0.0170(6) -0.0086(5)
Cl3 0.0340(6) 0.0528(7) 0.0339(6) -0.0094(5) -0.0086(5) 0.0251(5)
N1 0.0232(17) 0.0273(19) 0.0254(18) -0.0100(15) -0.0046(14) 0.0059(15)
C1 0.0188(19) 0.028(2) 0.024(2) 0.0026(17) -0.0009(16) -0.0024(16)
N2 0.0195(17) 0.0276(19) 0.034(2) -0.0041(16) -0.0043(15) 0.0069(14)
C2 0.026(2) 0.045(3) 0.035(3) -0.004(2) -0.0035(19) 0.012(2)
C3 0.034(3) 0.059(3) 0.036(3) 0.004(2) -0.006(2) 0.022(2)
C4 0.025(2) 0.056(3) 0.026(2) 0.003(2) -0.0054(18) 0.003(2)
N3 0.0235(18) 0.032(2) 0.0229(18) 0.0005(15) -0.0019(14) -0.0032(15)
C5 0.041(3) 0.038(3) 0.023(2) -0.0065(19) 0.0004(19) -0.011(2)
C6 0.058(3) 0.026(2) 0.035(3) -0.005(2) -0.003(2) 0.002(2)
C7 0.039(3) 0.035(3) 0.026(2) -0.002(2) 0.0015(19) 0.011(2)
C11 0.046(3) 0.023(2) 0.020(2) -0.0045(17) 0.0002(19) 0.001(2)
C12 0.024(2) 0.023(2) 0.024(2) -0.0059(17) 0.0069(16) 0.0011(16)
C13 0.053(3) 0.019(2) 0.023(2) -0.0033(17) 0.012(2) -0.002(2)
C14 0.048(3) 0.040(3) 0.040(3) -0.023(2) 0.024(2) -0.024(2)
C15 0.025(2) 0.059(3) 0.039(3) -0.030(3) -0.002(2) 0.002(2)
C16 0.108(5) 0.041(3) 0.021(3) 0.003(2) -0.008(3) -0.008(3)
C17 0.026(2) 0.062(4) 0.052(3) -0.022(3) 0.018(2) -0.010(2)
C18 0.128(6) 0.024(3) 0.039(3) 0.001(2) 0.001(3) 0.016(3)
C19 0.121(6) 0.077(5) 0.086(5) -0.055(4) 0.072(5) -0.070(5)
C20 0.036(3) 0.129(7) 0.100(6) -0.080(5) -0.028(3) 0.023(4)
Ta2 0.01855(8) 0.02438(9) 0.01825(9) 0.00080(6) 0.00484(6) 0.00201(6)
Cl4 0.0412(6) 0.0400(6) 0.0223(5) -0.0028(5) 0.0020(5) -0.0096(5)
Cl5 0.0248(5) 0.0450(7) 0.0318(6) 0.0011(5) 0.0113(4) 0.0079(5)
Cl6 0.0397(6) 0.0278(5) 0.0287(6) -0.0019(4) 0.0053(5) -0.0071(5)
N21 0.0256(18) 0.031(2) 0.0221(18) 0.0087(15) 0.0060(14) 0.0049(15)
C21 0.029(2) 0.025(2) 0.025(2) 0.0006(17) 0.0023(17) 0.0047(18)
N22 0.0215(17) 0.038(2) 0.0260(19) 0.0068(16) 0.0104(14) 0.0091(15)
C22 0.035(3) 0.067(4) 0.050(4) 0.017(3) 0.020(3) 0.023(3)
C23 0.023(3) 0.125(9) 0.065(6) 0.030(5) 0.019(3) 0.023(4)
C24 0.042(4) 0.081(7) 0.052(5) 0.019(6) 0.010(4) 0.033(4)
C22' 0.035(3) 0.067(4) 0.050(4) 0.017(3) 0.020(3) 0.023(3)
C23' 0.038(14) 0.055(17) 0.048(17) 0.019(13) 0.022(12) 0.019(12)
C24' 0.042(4) 0.081(7) 0.052(5) 0.019(6) 0.010(4) 0.033(4)
N23 0.036(2) 0.041(2) 0.031(2) 0.0068(18) 0.0049(17) 0.0148(18)
C25 0.064(3) 0.036(3) 0.030(3) 0.006(2) 0.009(2) 0.019(3)
C26 0.056(3) 0.029(2) 0.025(2) 0.0041(19) 0.004(2) -0.006(2)
C27 0.031(2) 0.038(3) 0.021(2) 0.0049(19) 0.0061(18) -0.0043(19)
C31 0.037(2) 0.028(2) 0.025(2) 0.0071(18) 0.0029(18) -0.0055(19)
C32 0.034(2) 0.029(2) 0.024(2) 0.0044(18) 0.0142(18) 0.0012(19)
C33 0.031(2) 0.033(2) 0.023(2) 0.0061(18) 0.0031(18) -0.0085(19)
C34 0.060(3) 0.021(2) 0.024(2) 0.0025(18) 0.014(2) 0.003(2)
C35 0.036(3) 0.041(3) 0.028(2) 0.014(2) 0.006(2) 0.012(2)
C36 0.058(3) 0.060(4) 0.031(3) 0.014(2) -0.011(2) -0.020(3)
C37 0.065(4) 0.056(4) 0.036(3) -0.003(3) 0.028(3) 0.014(3)
C38 0.053(3) 0.067(4) 0.042(3) 0.016(3) -0.001(3) -0.030(3)
C39 0.138(7) 0.030(3) 0.037(3) -0.005(2) 0.012(4) 0.014(3)
C40 0.066(4) 0.098(5) 0.061(4) 0.036(4) 0.023(3) 0.052(4)

loop_
_atom_type_symbol
_atom_type_description
_atom_type_scat_dispersion_real
_atom_type_scat_dispersion_imag
_atom_type_scat_source
C C 0.0033 0.0016 'International Tables Vol C Tables 4.2.6.8 and 6.1.1.4'
H H 0.0000 0.0000 'International Tables Vol C Tables 4.2.6.8 and 6.1.1.4'
N N 0.0061 0.0033 'International Tables Vol C Tables 4.2.6.8 and 6.1.1.4'
Cl Cl 0.1484 0.1585 'International Tables Vol C Tables 4.2.6.8 and 6.1.1.4'
Ta Ta -0.7052 6.5227 'International Tables Vol C Tables 4.2.6.8 and 6.1.1.4'

loop_
_geom_angle_atom_site_label_1
_geom_angle_atom_site_label_2
_geom_angle_atom_site_label_3
_geom_angle
N2 Ta1 N1 62.44(13)
N1 Ta1 C100 170.6
N2 Ta1 C100 108.2
Cl1 Ta1 C100 101.9
Cl2 Ta1 C100 102.7
Cl3 Ta1 C100 106.6
N2 Ta1 Cl3 145.11(10)
N1 Ta1 Cl3 82.77(9)
N2 Ta1 Cl1 89.96(11)
N1 Ta1 Cl1 78.15(10)
Cl3 Ta1 Cl1 85.07(5)
N2 Ta1 C12 87.08(14)
N1 Ta1 C12 143.80(13)
Cl3 Ta1 C12 124.02(10)
Cl1 Ta1 C12 123.61(10)
N2 Ta1 Cl2 86.08(11)
N1 Ta1 Cl2 78.16(11)
Cl3 Ta1 Cl2 84.19(5)
Cl1 Ta1 Cl2 155.02(4)
C12 Ta1 Cl2 80.86(10)
N2 Ta1 C11 119.72(15)
N1 Ta1 C11 154.79(15)
Cl3 Ta1 C11 90.46(11)
Cl1 Ta1 C11 125.61(11)
C12 Ta1 C11 33.62(14)
Cl2 Ta1 C11 77.00(11)
N2 Ta1 C13 81.97(15)
N1 Ta1 C13 142.22(14)
Cl3 Ta1 C13 132.44(12)
Cl1 Ta1 C13 90.26(11)
C12 Ta1 C13 33.61(14)
Cl2 Ta1 C13 113.50(11)
C11 Ta1 C13 55.12(14)
N2 Ta1 C15 136.03(15)
N1 Ta1 C15 160.39(14)
Cl3 Ta1 C15 78.81(12)
Cl1 Ta1 C15 93.52(13)
C12 Ta1 C15 55.11(14)
Cl2 Ta1 C15 106.39(14)
C11 Ta1 C15 33.05(16)
C13 Ta1 C15 54.22(16)
N2 Ta1 C14 109.48(17)
N1 Ta1 C14 150.69(15)
Cl3 Ta1 C14 102.16(14)
Cl1 Ta1 C14 73.59(11)
C12 Ta1 C14 54.96(14)
Cl2 Ta1 C14 130.83(11)
C11 Ta1 C14 54.51(15)
C13 Ta1 C14 32.58(16)
C15 Ta1 C14 32.35(18)
C1 N1 C7 120.7(4)
C1 N1 Ta1 93.1(3)
C7 N1 Ta1 143.9(3)
N1 C1 N3 125.7(4)
N1 C1 N2 109.6(3)
N3 C1 N2 124.7(4)
N1 C1 Ta1 56.5(2)
N3 C1 Ta1 173.1(3)
N2 C1 Ta1 53.42(19)
C1 N2 C2 115.3(3)
C1 N2 Ta1 94.4(2)
C2 N2 Ta1 145.5(3)
N2 C2 C3 109.1(4)
N2 C2 H2A 109.9
C3 C2 H2A 109.9
N2 C2 H2B 109.9
C3 C2 H2B 109.9
H2A C2 H2B 108.3
C4 C3 C2 111.8(4)
C4 C3 H3A 109.3
C2 C3 H3A 109.3
C4 C3 H3B 109.3
C2 C3 H3B 109.3
H3A C3 H3B 107.9
N3 C4 C3 110.7(4)
N3 C4 H4A 109.5
C3 C4 H4A 109.5
N3 C4 H4B 109.5
C3 C4 H4B 109.5
H4A C4 H4B 108.1
C1 N3 C4 122.5(4)
C1 N3 C5 118.7(4)
C4 N3 C5 118.8(3)
N3 C5 C6 110.0(3)
N3 C5 H5A 109.7
C6 C5 H5A 109.7
N3 C5 H5B 109.7
C6 C5 H5B 109.7
H5A C5 H5B 108.2
C5 C6 C7 110.4(4)
C5 C6 H6A 109.6
C7 C6 H6A 109.6
C5 C6 H6B 109.6
C7 C6 H6B 109.6
H6A C6 H6B 108.1
N1 C7 C6 109.5(4)
N1 C7 H7A 109.8
C6 C7 H7A 109.8
N1 C7 H7B 109.8
C6 C7 H7B 109.8
H7A C7 H7B 108.2
C15 C11 C12 107.6(4)
C15 C11 C16 125.5(5)
C12 C11 C16 126.2(5)
C15 C11 Ta1 74.7(3)
C12 C11 Ta1 72.3(2)
C16 C11 Ta1 126.1(3)
C11 C12 C13 107.0(4)
C11 C12 C17 124.6(4)
C13 C12 C17 127.7(4)
C11 C12 Ta1 74.0(2)
C13 C12 Ta1 74.2(2)
C17 C12 Ta1 124.4(3)
C14 C13 C12 108.5(4)
C14 C13 C18 122.9(5)
C12 C13 C18 127.7(5)
C14 C13 Ta1 75.4(3)
C12 C13 Ta1 72.2(2)
C18 C13 Ta1 126.4(3)
C15 C14 C13 108.2(4)
C15 C14 C19 127.2(6)
C13 C14 C19 123.8(6)
C15 C14 Ta1 73.1(3)
C13 C14 Ta1 72.0(2)
C19 C14 Ta1 129.0(3)
C14 C15 C11 108.6(4)
C14 C15 C20 125.3(6)
C11 C15 C20 125.5(6)
C14 C15 Ta1 74.5(3)
C11 C15 Ta1 72.3(2)
C20 C15 Ta1 125.9(3)
C11 C16 H16A 109.5
C11 C16 H16B 109.5
H16A C16 H16B 109.5
C11 C16 H16C 109.5
H16A C16 H16C 109.5
H16B C16 H16C 109.5
C12 C17 H17A 109.5
C12 C17 H17B 109.5
H17A C17 H17B 109.5
C12 C17 H17C 109.5
H17A C17 H17C 109.5
H17B C17 H17C 109.5
C13 C18 H18A 109.5
C13 C18 H18B 109.5
H18A C18 H18B 109.5
C13 C18 H18C 109.5
H18A C18 H18C 109.5
H18B C18 H18C 109.5
C14 C19 H19A 109.5
C14 C19 H19B 109.5
H19A C19 H19B 109.5
C14 C19 H19C 109.5
H19A C19 H19C 109.5
H19B C19 H19C 109.5
C15 C20 H20A 109.5
C15 C20 H20B 109.5
H20A C20 H20B 109.5
C15 C20 H20C 109.5
H20A C20 H20C 109.5
H20B C20 H20C 109.5
N22 Ta2 N21 62.33(13)
N21 Ta2 C200 172.1
N22 Ta2 C200 109.8
CL4 Ta2 C200 102.4
Cl5 Ta2 C200 105.6
Cl6 Ta2 C200 101.3
N22 Ta2 Cl5 144.60(10)
N21 Ta2 Cl5 82.29(9)
N22 Ta2 C33 86.92(15)
N21 Ta2 C33 143.52(14)
Cl5 Ta2 C33 126.35(11)
N22 Ta2 Cl6 87.13(11)
N21 Ta2 Cl6 79.89(10)
Cl5 Ta2 Cl6 85.49(4)
C33 Ta2 Cl6 120.02(11)
N22 Ta2 C32 84.31(14)
N21 Ta2 C32 144.21(14)
Cl5 Ta2 C32 129.52(11)
C33 Ta2 C32 33.82(14)
Cl6 Ta2 C32 86.21(11)
N22 Ta2 C34 118.77(16)
N21 Ta2 C34 152.44(15)
Cl5 Ta2 C34 92.88(12)
C33 Ta2 C34 33.54(15)
Cl6 Ta2 C34 126.96(11)
C32 Ta2 C34 55.15(14)
N22 Ta2 Cl4 86.73(11)
N21 Ta2 Cl4 76.90(10)
Cl5 Ta2 Cl4 86.28(4)
C33 Ta2 Cl4 82.55(11)
Cl6 Ta2 Cl4 156.21(4)
C32 Ta2 Cl4 115.98(11)
C34 Ta2 Cl4 75.72(11)
N22 Ta2 C35 138.10(14)
N21 Ta2 C35 159.42(14)
Cl5 Ta2 C35 77.20(11)
C33 Ta2 C35 55.14(15)
Cl6 Ta2 C35 96.68(12)
C32 Ta2 C35 54.55(14)
C34 Ta2 C35 32.75(16)
Cl4 Ta2 C35 103.20(12)
C21 N21 C27 117.6(3)
C21 N21 Ta2 93.1(3)
C27 N21 Ta2 140.9(3)
N21 C21 N23 126.0(4)
N21 C21 N22 109.4(3)
N23 C21 N22 124.5(4)
N21 C21 Ta2 56.4(2)
N23 C21 Ta2 171.6(3)
N22 C21 Ta2 53.4(2)
C21 N22 C22 117.3(4)
C21 N22 C22' 120.1(12)
C21 N22 Ta2 94.7(2)
C22 N22 Ta2 147.7(4)
C22' N22 Ta2 145.1(10)
N22 C22 C23 110.3(11)
N22 C22 H22A 109.6
C23 C22 H22A 109.6
N22 C22 H22B 109.6
C23 C22 H22B 109.6
H22A C22 H22B 108.1
C22 C23 C24 111.4(11)
C22 C23 H23A 109.3
C24 C23 H23A 109.4
C22 C23 H23B 109.4
C24 C23 H23B 109.3
H23A C23 H23B 108.0
N23 C24 C23 109.3(8)
N23 C24 H24A 109.8
C23 C24 H24A 109.8
N23 C24 H24B 109.8
C23 C24 H24B 109.8
H24A C24 H24B 108.3
N22 C22' C23' 114(2)
N22 C22' H22C 108.7
C23' C22' H22C 108.8
N22 C22' H22D 108.9
C23' C22' H22D 108.9
H22C C22' H22D 107.7
C22' C23' C24' 111.3(12)
C22' C23' H23C 109.4
C24' C23' H23C 109.3
C22' C23' H23D 109.3
C24' C23' H23D 109.5
H23C C23' H23D 108.0
N23 C24' C23' 115(2)
N23 C24' H24C 108.5
C23' C24' H24C 108.5
N23 C24' H24D 108.7
C23' C24' H24D 108.7
H24C C24' H24D 107.6
C21 N23 C25 120.4(4)
C21 N23 C24 121.8(5)
C25 N23 C24 117.6(5)
C21 N23 C24' 118.9(12)
C25 N23 C24' 120.4(15)
N23 C25 C26 112.2(4)
N23 C25 H25A 109.2
C26 C25 H25A 109.2
N23 C25 H25B 109.2
C26 C25 H25B 109.2
H25A C25 H25B 107.9
C25 C26 C27 111.1(4)
C25 C26 H26A 109.4
C27 C26 H26A 109.4
C25 C26 H26B 109.4
C27 C26 H26B 109.4
H26A C26 H26B 108.0
N21 C27 C26 109.1(4)
N21 C27 H27A 109.9
C26 C27 H27A 109.9
N21 C27 H27B 109.9
C26 C27 H27B 109.9
H27A C27 H27B 108.3
C32 C31 C35 108.8(4)
C32 C31 C36 125.6(5)
C35 C31 C36 124.7(5)
C32 C31 Ta2 71.1(2)
C35 C31 Ta2 73.5(2)
C36 C31 Ta2 129.5(3)
C31 C32 C33 107.9(4)
C31 C32 C37 122.3(4)
C33 C32 C37 128.8(4)
C31 C32 Ta2 76.2(2)
C33 C32 Ta2 72.1(2)
C37 C32 Ta2 126.6(3)
C34 C33 C32 107.0(4)
C34 C33 C38 125.0(5)
C32 C33 C38 127.5(5)
C34 C33 Ta2 74.6(2)
C32 C33 Ta2 74.1(2)
C38 C33 Ta2 123.8(3)
C35 C34 C33 108.7(4)
C35 C34 C39 124.2(5)
C33 C34 C39 126.5(5)
C35 C34 Ta2 75.5(3)
C33 C34 Ta2 71.9(2)
C39 C34 Ta2 125.6(3)
C31 C35 C34 107.6(4)
C31 C35 C40 124.7(5)
C34 C35 C40 126.9(5)
C31 C35 Ta2 74.2(3)
C34 C35 Ta2 71.8(2)
C40 C35 Ta2 127.5(4)
C31 C36 H36A 109.5
C31 C36 H36B 109.5
H36A C36 H36B 109.5
C31 C36 H36C 109.5
H36A C36 H36C 109.5
H36B C36 H36C 109.5
C32 C37 H37A 109.5
C32 C37 H37B 109.5
H37A C37 H37B 109.5
C32 C37 H37C 109.5
H37A C37 H37C 109.5
H37B C37 H37C 109.5
C33 C38 H38A 109.5
C33 C38 H38B 109.5
H38A C38 H38B 109.5
C33 C38 H38C 109.5
H38A C38 H38C 109.5
H38B C38 H38C 109.5
C34 C39 H39A 109.5
C34 C39 H39B 109.5
H39A C39 H39B 109.5
C34 C39 H39C 109.5
H39A C39 H39C 109.5
H39B C39 H39C 109.5
C35 C40 H40A 109.5
C35 C40 H40B 109.5
H40A C40 H40B 109.5
C35 C40 H40C 109.5
H40A C40 H40C 109.5
H40B C40 H40C 109.5

loop_
_geom_bond_atom_site_label_1
_geom_bond_atom_site_label_2
_geom_bond_distance
Ta1 N2 2.076(3)
Ta1 N1 2.153(3)
Ta1 Cl1 2.4424(11)
Ta1 Cl2 2.4636(11)
Ta1 Cl3 2.4250(11)
Ta1 C11 2.472(4)
Ta1 C12 2.450(4)
Ta1 C13 2.475(4)
Ta1 C14 2.519(4)
Ta1 C15 2.502(4)
Ta1 C100 2.174
N1 C1 1.306(5)
N1 C7 1.444(5)
C1 N3 1.334(5)
C1 N2 1.378(5)
N2 C2 1.462(5)
C2 C3 1.524(6)
C2 H2A 0.9900
C2 H2B 0.9900
C3 C4 1.507(7)
C3 H3A 0.9900
C3 H3B 0.9900
C4 N3 1.459(5)
C4 H4A 0.9900
C4 H4B 0.9900
N3 C5 1.466(6)
C5 C6 1.507(6)
C5 H5A 0.9900
C5 H5B 0.9900
C6 C7 1.516(6)
C6 H6A 0.9900
C6 H6B 0.9900
C7 H7A 0.9900
C7 H7B 0.9900
C11 C15 1.415(7)
C11 C12 1.423(6)
C11 C16 1.469(6)
C12 C13 1.424(6)
C12 C17 1.495(6)
C13 C14 1.401(7)
C13 C18 1.501(7)
C14 C15 1.399(8)
C14 C19 1.509(7)
C15 C20 1.508(7)
C16 H16A 0.9800
C16 H16B 0.9800
C16 H16C 0.9800
C17 H17A 0.9800
C17 H17B 0.9800
C17 H17C 0.9800
C18 H18A 0.9800
C18 H18B 0.9800
C18 H18C 0.9800
C19 H19A 0.9800
C19 H19B 0.9800
C19 H19C 0.9800
C20 H20A 0.9800
C20 H20B 0.9800
C20 H20C 0.9800
Ta2 N22 2.076(3)
Ta2 N21 2.150(3)
Ta2 Cl4 2.4828(11)
Ta2 Cl5 2.4227(10)
Ta2 Cl6 2.4582(11)
Ta2 C200 2.176
Ta2 C31 2.530(4)
Ta2 C32 2.465(4)
Ta2 C33 2.440(4)
Ta2 C34 2.474(4)
Ta2 C35 2.521(4)
N21 C21 1.312(5)
N21 C27 1.448(5)
C21 N23 1.332(5)
C21 N22 1.368(5)
N22 C22 1.459(6)
N22 C22' 1.460(10)
C22 C23 1.49(2)
C22 H22A 0.9900
C22 H22B 0.9900
C23 C24 1.527(17)
C23 H23A 0.9900
C23 H23B 0.9900
C24 N23 1.467(7)
C24 H24A 0.9900
C24 H24B 0.9900
C22' C23' 1.49(2)
C22' H22C 0.9900
C22' H22D 0.9900
C23' C24' 1.528(18)
C23' H23C 0.9900
C23' H23D 0.9900
C24' N23 1.468(11)
C24' H24C 0.9900
C24' H24D 0.9900
N23 C25 1.463(6)
C25 C26 1.520(7)
C25 H25A 0.9900
C25 H25B 0.9900
C26 C27 1.522(6)
C26 H26A 0.9900
C26 H26B 0.9900
C27 H27A 0.9900
C27 H27B 0.9900
C31 C32 1.405(6)
C31 C35 1.405(7)
C31 C36 1.501(6)
C32 C33 1.427(6)
C32 C37 1.507(6)
C33 C34 1.418(6)
C33 C38 1.491(6)
C34 C35 1.409(7)
C34 C39 1.502(7)
C35 C40 1.498(7)
C36 H36A 0.9800
C36 H36B 0.9800
C36 H36C 0.9800
C37 H37A 0.9800
C37 H37B 0.9800
C37 H37C 0.9800
C38 H38A 0.9800
C38 H38B 0.9800
C38 H38C 0.9800
C39 H39A 0.9800
C39 H39B 0.9800
C39 H39C 0.9800
C40 H40A 0.9800
C40 H40B 0.9800
C40 H40C 0.9800

loop_
_geom_torsion_atom_site_label_1
_geom_torsion_atom_site_label_2
_geom_torsion_atom_site_label_3
_geom_torsion_atom_site_label_4
_geom_torsion
N2 Ta1 N1 C1 -4.5(3)
Cl3 Ta1 N1 C1 172.8(3)
Cl1 Ta1 N1 C1 -100.8(3)
C12 Ta1 N1 C1 31.4(4)
Cl2 Ta1 N1 C1 87.2(3)
C11 Ta1 N1 C1 97.3(4)
C13 Ta1 N1 C1 -26.0(4)
C15 Ta1 N1 C1 -167.1(5)
C14 Ta1 N1 C1 -85.3(4)
N2 Ta1 N1 C7 -165.1(6)
Cl3 Ta1 N1 C7 12.2(5)
Cl1 Ta1 N1 C7 98.7(5)
C12 Ta1 N1 C7 -129.2(5)
Cl2 Ta1 N1 C7 -73.3(5)
C11 Ta1 N1 C7 -63.3(7)
C13 Ta1 N1 C7 173.4(5)
C15 Ta1 N1 C7 32.4(8)
C14 Ta1 N1 C7 114.2(6)
C7 N1 C1 N3 -5.2(7)
Ta1 N1 C1 N3 -172.0(4)
C7 N1 C1 N2 173.3(4)
Ta1 N1 C1 N2 6.4(4)
N1 C1 N2 C2 -168.5(4)
N3 C1 N2 C2 10.0(6)
N1 C1 N2 Ta1 -6.7(4)
N3 C1 N2 Ta1 171.8(4)
N1 Ta1 N2 C1 4.3(2)
Cl3 Ta1 N2 C1 -0.4(4)
Cl1 Ta1 N2 C1 80.9(2)
C12 Ta1 N2 C1 -155.4(3)
Cl2 Ta1 N2 C1 -74.4(2)
C11 Ta1 N2 C1 -147.0(2)
C13 Ta1 N2 C1 171.2(3)
C15 Ta1 N2 C1 176.0(3)
C14 Ta1 N2 C1 153.5(2)
N1 Ta1 N2 C2 154.5(6)
Cl3 Ta1 N2 C2 149.8(5)
Cl1 Ta1 N2 C2 -128.9(6)
C12 Ta1 N2 C2 -5.2(6)
Cl2 Ta1 N2 C2 75.8(6)
C11 Ta1 N2 C2 3.2(6)
C13 Ta1 N2 C2 -38.6(6)
C15 Ta1 N2 C2 -33.8(7)
C14 Ta1 N2 C2 -56.3(6)
C1 N2 C2 C3 -41.9(6)
Ta1 N2 C2 C3 171.4(4)
N2 C2 C3 C4 59.2(6)
C2 C3 C4 N3 -42.9(6)
N1 C1 N3 C4 -174.5(4)
N2 C1 N3 C4 7.3(7)
N1 C1 N3 C5 5.5(6)
N2 C1 N3 C5 -172.7(4)
C3 C4 N3 C1 10.4(6)
C3 C4 N3 C5 -169.6(4)
C1 N3 C5 C6 24.4(6)
C4 N3 C5 C6 -155.6(4)
N3 C5 C6 C7 -52.8(5)
C1 N1 C7 C6 -24.9(6)
Ta1 N1 C7 C6 132.4(4)
C5 C6 C7 N1 53.0(5)
N2 Ta1 C11 C15 -129.9(3)
N1 Ta1 C11 C15 142.2(3)
Cl3 Ta1 C11 C15 68.4(3)
Cl1 Ta1 C11 C15 -15.9(3)
C12 Ta1 C11 C15 -114.6(4)
Cl2 Ta1 C11 C15 152.3(3)
C13 Ta1 C11 C15 -76.4(3)
C14 Ta1 C11 C15 -36.2(3)
N2 Ta1 C11 C12 -15.3(3)
N1 Ta1 C11 C12 -103.1(4)
Cl3 Ta1 C11 C12 -176.9(2)
Cl1 Ta1 C11 C12 98.8(2)
Cl2 Ta1 C11 C12 -93.0(2)
C13 Ta1 C11 C12 38.3(2)
C15 Ta1 C11 C12 114.6(4)
C14 Ta1 C11 C12 78.4(3)
N2 Ta1 C11 C16 107.0(5)
N1 Ta1 C11 C16 19.2(7)
Cl3 Ta1 C11 C16 -54.7(5)
Cl1 Ta1 C11 C16 -138.9(4)
C12 Ta1 C11 C16 122.3(6)
Cl2 Ta1 C11 C16 29.3(5)
C13 Ta1 C11 C16 160.6(5)
C15 Ta1 C11 C16 -123.1(6)
C14 Ta1 C11 C16 -159.3(5)
C15 C11 C12 C13 -0.5(5)
C16 C11 C12 C13 170.4(4)
Ta1 C11 C12 C13 -67.4(3)
C15 C11 C12 C17 -172.0(4)
C16 C11 C12 C17 -1.1(7)
Ta1 C11 C12 C17 121.1(4)
C15 C11 C12 Ta1 66.9(3)
C16 C11 C12 Ta1 -122.2(5)
N2 Ta1 C12 C11 166.7(3)
N1 Ta1 C12 C11 135.4(3)
Cl3 Ta1 C12 C11 3.7(3)
Cl1 Ta1 C12 C11 -105.2(2)
Cl2 Ta1 C12 C11 80.2(2)
C13 Ta1 C12 C11 -113.4(4)
C15 Ta1 C12 C11 -37.2(3)
C14 Ta1 C12 C11 -76.9(3)
N2 Ta1 C12 C13 -79.9(3)
N1 Ta1 C12 C13 -111.2(3)
Cl3 Ta1 C12 C13 117.1(2)
Cl1 Ta1 C12 C13 8.1(3)
Cl2 Ta1 C12 C13 -166.4(3)
C11 Ta1 C12 C13 113.4(4)
C15 Ta1 C12 C13 76.2(3)
C14 Ta1 C12 C13 36.5(3)
N2 Ta1 C12 C17 45.4(4)
N1 Ta1 C12 C17 14.0(5)
Cl3 Ta1 C12 C17 -117.7(4)
Cl1 Ta1 C12 C17 133.4(4)
Cl2 Ta1 C12 C17 -41.1(4)
C11 Ta1 C12 C17 -121.4(5)
C13 Ta1 C12 C17 125.2(5)
C15 Ta1 C12 C17 -158.6(5)
C14 Ta1 C12 C17 161.7(5)
C11 C12 C13 C14 0.0(5)
C17 C12 C13 C14 171.2(4)
Ta1 C12 C13 C14 -67.3(3)
C11 C12 C13 C18 -170.0(4)
C17 C12 C13 C18 1.2(7)
Ta1 C12 C13 C18 122.7(5)
C11 C12 C13 Ta1 67.3(3)
C17 C12 C13 Ta1 -121.5(4)
N2 Ta1 C13 C14 -147.8(3)
N1 Ta1 C13 C14 -128.6(3)
Cl3 Ta1 C13 C14 25.7(3)
Cl1 Ta1 C13 C14 -57.9(3)
C12 Ta1 C13 C14 115.4(4)
Cl2 Ta1 C13 C14 130.1(3)
C11 Ta1 C13 C14 77.1(3)
C15 Ta1 C13 C14 36.3(3)
N2 Ta1 C13 C12 96.9(3)
N1 Ta1 C13 C12 116.0(3)
Cl3 Ta1 C13 C12 -89.7(3)
Cl1 Ta1 C13 C12 -173.2(2)
Cl2 Ta1 C13 C12 14.7(3)
C11 Ta1 C13 C12 -38.3(2)
C15 Ta1 C13 C12 -79.1(3)
C14 Ta1 C13 C12 -115.4(4)
N2 Ta1 C13 C18 -27.3(5)
N1 Ta1 C13 C18 -8.2(6)
Cl3 Ta1 C13 C18 146.1(4)
Cl1 Ta1 C13 C18 62.6(5)
C12 Ta1 C13 C18 -124.2(6)
Cl2 Ta1 C13 C18 -109.5(5)
C11 Ta1 C13 C18 -162.5(5)
C15 Ta1 C13 C18 156.7(6)
C14 Ta1 C13 C18 120.4(6)
C12 C13 C14 C15 0.5(5)
C18 C13 C14 C15 171.1(4)
Ta1 C13 C14 C15 -64.7(3)
C12 C13 C14 C19 -169.5(4)
C18 C13 C14 C19 1.1(7)
Ta1 C13 C14 C19 125.3(5)
C12 C13 C14 Ta1 65.2(3)
C18 C13 C14 Ta1 -124.2(4)
N2 Ta1 C14 C15 150.2(3)
N1 Ta1 C14 C15 -141.6(3)
Cl3 Ta1 C14 C15 -44.7(3)
Cl1 Ta1 C14 C15 -125.8(3)
C12 Ta1 C14 C15 78.5(3)
Cl2 Ta1 C14 C15 48.1(3)
C11 Ta1 C14 C15 37.1(3)
C13 Ta1 C14 C15 116.2(4)
N2 Ta1 C14 C13 34.1(3)
N1 Ta1 C14 C13 102.2(3)
Cl3 Ta1 C14 C13 -160.9(3)
Cl1 Ta1 C14 C13 118.0(3)
C12 Ta1 C14 C13 -37.7(2)
Cl2 Ta1 C14 C13 -68.1(3)
C11 Ta1 C14 C13 -79.1(3)
C15 Ta1 C14 C13 -116.2(4)
N2 Ta1 C14 C19 -85.2(6)
N1 Ta1 C14 C19 -17.0(8)
Cl3 Ta1 C14 C19 79.9(6)
Cl1 Ta1 C14 C19 -1.2(6)
C12 Ta1 C14 C19 -156.9(7)
Cl2 Ta1 C14 C19 172.7(6)
C11 Ta1 C14 C19 161.6(7)
C13 Ta1 C14 C19 -119.2(7)
C15 Ta1 C14 C19 124.6(7)
C13 C14 C15 C11 -0.8(5)
C19 C14 C15 C11 168.7(5)
Ta1 C14 C15 C11 -64.7(3)
C13 C14 C15 C20 -172.8(5)
C19 C14 C15 C20 -3.2(8)
Ta1 C14 C15 C20 123.3(5)
C13 C14 C15 Ta1 63.9(3)
C19 C14 C15 Ta1 -126.5(5)
C12 C11 C15 C14 0.8(5)
C16 C11 C15 C14 -170.2(4)
Ta1 C11 C15 C14 66.2(3)
C12 C11 C15 C20 172.7(5)
C16 C11 C15 C20 1.7(8)
Ta1 C11 C15 C20 -121.9(5)
C12 C11 C15 Ta1 -65.3(3)
C16 C11 C15 Ta1 123.6(5)
N2 Ta1 C15 C14 -42.4(4)
N1 Ta1 C15 C14 115.1(5)
Cl3 Ta1 C15 C14 135.5(3)
Cl1 Ta1 C15 C14 51.2(3)
C12 Ta1 C15 C14 -78.1(3)
Cl2 Ta1 C15 C14 -144.0(3)
C11 Ta1 C15 C14 -115.9(4)
C13 Ta1 C15 C14 -36.5(3)
N2 Ta1 C15 C11 73.5(4)
N1 Ta1 C15 C11 -129.0(4)
Cl3 Ta1 C15 C11 -108.6(3)
Cl1 Ta1 C15 C11 167.1(3)
C12 Ta1 C15 C11 37.8(3)
Cl2 Ta1 C15 C11 -28.1(3)
C13 Ta1 C15 C11 79.4(3)
C14 Ta1 C15 C11 115.9(4)
N2 Ta1 C15 C20 -165.0(6)
N1 Ta1 C15 C20 -7.5(10)
Cl3 Ta1 C15 C20 12.9(6)
Cl1 Ta1 C15 C20 -71.4(6)
C12 Ta1 C15 C20 159.3(7)
Cl2 Ta1 C15 C20 93.3(6)
C11 Ta1 C15 C20 121.5(7)
C13 Ta1 C15 C20 -159.2(7)
C14 Ta1 C15 C20 -122.6(7)
N22 Ta2 N21 C21 4.7(3)
Cl5 Ta2 N21 C21 -176.5(3)
C33 Ta2 N21 C21 -31.1(4)
Cl6 Ta2 N21 C21 96.7(3)
C32 Ta2 N21 C21 28.0(4)
C34 Ta2 N21 C21 -95.1(4)
Cl4 Ta2 N21 C21 -88.5(3)
C35 Ta2 N21 C21 178.8(4)
C31 Ta2 N21 C21 91.5(4)
N22 Ta2 N21 C27 147.9(5)
Cl5 Ta2 N21 C27 -33.2(4)
C33 Ta2 N21 C27 112.1(5)
Cl6 Ta2 N21 C27 -120.0(4)
C32 Ta2 N21 C27 171.2(4)
C34 Ta2 N21 C27 48.2(6)
Cl4 Ta2 N21 C27 54.7(4)
C35 Ta2 N21 C27 -38.0(7)
C31 Ta2 N21 C27 -125.2(5)
C21 Ta2 N21 C27 143.3(6)
C27 N21 C21 N23 15.3(7)
Ta2 N21 C21 N23 170.2(4)
C27 N21 C21 N22 -161.5(4)
Ta2 N21 C21 N22 -6.6(4)
C27 N21 C21 Ta2 -154.8(4)
N21 C21 N22 C22 -178.0(13)
N23 C21 N22 C22 5.2(14)
N21 C21 N22 C22' -176(6)
N23 C21 N22 C22' 7(6)
N21 C21 N22 Ta2 6.9(4)
N23 C21 N22 Ta2 -170.0(4)
N21 Ta2 N22 C21 -4.5(2)
Cl5 Ta2 N22 C21 -6.5(4)
C33 Ta2 N22 C21 155.1(3)
Cl6 Ta2 N22 C21 -84.6(2)
C32 Ta2 N22 C21 -171.0(3)
C34 Ta2 N22 C21 144.2(3)
Cl4 Ta2 N22 C21 72.4(2)
C35 Ta2 N22 C21 178.6(3)
C31 Ta2 N22 C21 -155.5(2)
N21 Ta2 N22 C22 -176(2)
Cl5 Ta2 N22 C22 -178(2)
C33 Ta2 N22 C22 -17(2)
Cl6 Ta2 N22 C22 104(2)
C32 Ta2 N22 C22 17(2)
C34 Ta2 N22 C22 -28(2)
Cl4 Ta2 N22 C22 -99(2)
C35 Ta2 N22 C22 7(2)
C31 Ta2 N22 C22 33(2)
C21 Ta2 N22 C22 -172(2)
N21 Ta2 N22 C22' 180(8)
Cl5 Ta2 N22 C22' 178(8)
C33 Ta2 N22 C22' -21(8)
Cl6 Ta2 N22 C22' 100(8)
C32 Ta2 N22 C22' 13(8)
C34 Ta2 N22 C22' -32(8)
Cl4 Ta2 N22 C22' -103(8)
C35 Ta2 N22 C22' 3(8)
C31 Ta2 N22 C22' 29(8)
C21 N22 C22 C23 -35(2)
C22' N22 C22 C23 178(77)
Ta2 N22 C22 C23 135.5(8)
N22 C22 C23 C24 57.5(17)
C22 C23 C24 N23 -48.9(16)
C21 N22 C22' C23' 20(10)
C22 N22 C22' C23' 55(69)
Ta2 N22 C22' C23' -164.3(15)
N22 C22' C23' C24' -44(7)
C22' C23' C24' N23 43(7)
N21 C21 N23 C25 1.4(7)
N22 C21 N23 C25 177.8(4)
N21 C21 N23 C24 -173.4(12)
N22 C21 N23 C24 3.0(13)
N21 C21 N23 C24' 176(5)
N22 C21 N23 C24' -8(5)
C23 C24 N23 C21 19.3(19)
C23 C24 N23 C25 -155.7(9)
C23 C24 N23 C24' 95(15)
C23' C24' N23 C21 -18(9)
C23' C24' N23 C25 156(4)
C23' C24' N23 C24 -128(22)
C21 N23 C25 C26 12.5(6)
C24 N23 C25 C26 -172.5(11)
C24' N23 C25 C26 -162(5)
N23 C25 C26 C27 -40.4(6)
C21 N21 C27 C26 -43.1(5)
Ta2 N21 C27 C26 179.2(3)
C25 C26 C27 N21 55.2(5)
N22 Ta2 C31 C32 -29.7(3)
N21 Ta2 C31 C32 -103.8(4)
Cl5 Ta2 C31 C32 167.8(2)
C33 Ta2 C31 C32 38.4(3)
Cl6 Ta2 C31 C32 -109.2(3)
C34 Ta2 C31 C32 79.9(3)
Cl4 Ta2 C31 C32 76.2(3)
C35 Ta2 C31 C32 117.2(4)
N22 Ta2 C31 C35 -146.9(3)
N21 Ta2 C31 C35 138.9(3)
Cl5 Ta2 C31 C35 50.6(3)
C33 Ta2 C31 C35 -78.8(3)
Cl6 Ta2 C31 C35 133.6(3)
C32 Ta2 C31 C35 -117.2(4)
C34 Ta2 C31 C35 -37.3(3)
Cl4 Ta2 C31 C35 -41.0(3)
N22 Ta2 C31 C36 91.4(5)
N21 Ta2 C31 C36 17.2(7)
Cl5 Ta2 C31 C36 -71.1(5)
C33 Ta2 C31 C36 159.4(5)
Cl6 Ta2 C31 C36 11.9(4)
C32 Ta2 C31 C36 121.1(6)
C34 Ta2 C31 C36 -159.0(5)
Cl4 Ta2 C31 C36 -162.7(4)
C35 Ta2 C31 C36 -121.7(6)
C35 C31 C32 C33 -1.4(5)
C36 C31 C32 C33 168.6(4)
Ta2 C31 C32 C33 -65.7(3)
C35 C31 C32 C37 -170.9(4)
C36 C31 C32 C37 -0.9(7)
Ta2 C31 C32 C37 124.8(4)
C35 C31 C32 Ta2 64.3(3)
C36 C31 C32 Ta2 -125.6(4)
N22 Ta2 C32 C31 152.8(3)
N21 Ta2 C32 C31 132.2(3)
Cl5 Ta2 C32 C31 -15.7(3)
C33 Ta2 C32 C31 -114.3(4)
Cl6 Ta2 C32 C31 65.3(3)
C34 Ta2 C32 C31 -76.0(3)
Cl4 Ta2 C32 C31 -123.7(2)
C35 Ta2 C32 C31 -35.7(3)
N22 Ta2 C32 C33 -93.0(3)
N21 Ta2 C32 C33 -113.6(3)
Cl5 Ta2 C32 C33 98.6(3)
Cl6 Ta2 C32 C33 179.5(3)
C34 Ta2 C32 C33 38.2(3)
Cl4 Ta2 C32 C33 -9.4(3)
C35 Ta2 C32 C33 78.6(3)
C31 Ta2 C32 C33 114.3(4)
N22 Ta2 C32 C37 32.5(4)
N21 Ta2 C32 C37 11.9(6)
Cl5 Ta2 C32 C37 -135.9(4)
C33 Ta2 C32 C37 125.5(5)
Cl6 Ta2 C32 C37 -55.0(4)
C34 Ta2 C32 C37 163.7(5)
Cl4 Ta2 C32 C37 116.1(4)
C35 Ta2 C32 C37 -155.9(5)
C31 Ta2 C32 C37 -120.2(5)
C31 C32 C33 C34 0.6(5)
C37 C32 C33 C34 169.2(5)
Ta2 C32 C33 C34 -67.9(3)
C31 C32 C33 C38 -170.9(4)
C37 C32 C33 C38 -2.3(8)
Ta2 C32 C33 C38 120.7(5)
C31 C32 C33 Ta2 68.5(3)
C37 C32 C33 Ta2 -122.9(5)
N22 Ta2 C33 C34 -162.5(3)
N21 Ta2 C33 C34 -131.2(3)
Cl5 Ta2 C33 C34 4.4(3)
Cl6 Ta2 C33 C34 112.6(2)
C32 Ta2 C33 C34 113.2(4)
Cl4 Ta2 C33 C34 -75.4(3)
C35 Ta2 C33 C34 36.5(3)
C31 Ta2 C33 C34 76.2(3)
N22 Ta2 C33 C32 84.4(3)
N21 Ta2 C33 C32 115.6(3)
Cl5 Ta2 C33 C32 -108.7(2)
Cl6 Ta2 C33 C32 -0.5(3)
C34 Ta2 C33 C32 -113.2(4)
Cl4 Ta2 C33 C32 171.5(3)
C35 Ta2 C33 C32 -76.7(3)
C31 Ta2 C33 C32 -37.0(2)
N22 Ta2 C33 C38 -40.4(4)
N21 Ta2 C33 C38 -9.1(6)
Cl5 Ta2 C33 C38 126.5(4)
Cl6 Ta2 C33 C38 -125.3(4)
C32 Ta2 C33 C38 -124.8(6)
C34 Ta2 C33 C38 122.1(5)
Cl4 Ta2 C33 C38 46.7(4)
C35 Ta2 C33 C38 158.5(5)
C31 Ta2 C33 C38 -161.7(5)
C32 C33 C34 C35 0.4(5)
C38 C33 C34 C35 172.2(4)
Ta2 C33 C34 C35 -67.1(3)
C32 C33 C34 C39 -171.1(4)
C38 C33 C34 C39 0.7(7)
Ta2 C33 C34 C39 121.4(5)
C32 C33 C34 Ta2 67.5(3)
C38 C33 C34 Ta2 -120.7(4)
N22 Ta2 C34 C35 135.7(3)
N21 Ta2 C34 C35 -139.6(3)
Cl5 Ta2 C34 C35 -60.8(3)
C33 Ta2 C34 C35 115.6(4)
Cl6 Ta2 C34 C35 25.7(3)
C32 Ta2 C34 C35 77.1(3)
Cl4 Ta2 C34 C35 -146.2(3)
C31 Ta2 C34 C35 36.8(3)
N22 Ta2 C34 C33 20.1(3)
N21 Ta2 C34 C33 104.8(3)
Cl5 Ta2 C34 C33 -176.4(2)
Cl6 Ta2 C34 C33 -89.9(3)
C32 Ta2 C34 C33 -38.6(2)
Cl4 Ta2 C34 C33 98.2(3)
C35 Ta2 C34 C33 -115.6(4)
C31 Ta2 C34 C33 -78.9(3)
N22 Ta2 C34 C39 -102.3(5)
N21 Ta2 C34 C39 -17.6(7)
Cl5 Ta2 C34 C39 61.2(5)
C33 Ta2 C34 C39 -122.4(6)
Cl6 Ta2 C34 C39 147.7(5)
C32 Ta2 C34 C39 -161.0(6)
Cl4 Ta2 C34 C39 -24.2(5)
C35 Ta2 C34 C39 122.0(6)
C31 Ta2 C34 C39 158.7(6)
C32 C31 C35 C34 1.7(5)
C36 C31 C35 C34 -168.5(4)
Ta2 C31 C35 C34 64.5(3)
C32 C31 C35 C40 172.2(5)
C36 C31 C35 C40 2.0(8)
Ta2 C31 C35 C40 -125.0(5)
C32 C31 C35 Ta2 -62.8(3)
C36 C31 C35 Ta2 127.0(4)
C33 C34 C35 C31 -1.3(5)
C39 C34 C35 C31 170.4(4)
Ta2 C34 C35 C31 -66.1(3)
C33 C34 C35 C40 -171.5(5)
C39 C34 C35 C40 0.2(8)
Ta2 C34 C35 C40 123.7(5)
C33 C34 C35 Ta2 64.8(3)
C39 C34 C35 Ta2 -123.5(5)
N22 Ta2 C35 C31 48.7(4)
N21 Ta2 C35 C31 -123.4(4)
Cl5 Ta2 C35 C31 -128.2(3)
C33 Ta2 C35 C31 77.7(3)
Cl6 Ta2 C35 C31 -44.4(3)
C32 Ta2 C35 C31 36.1(3)
C34 Ta2 C35 C31 115.1(4)
Cl4 Ta2 C35 C31 148.7(2)
N22 Ta2 C35 C34 -66.4(4)
N21 Ta2 C35 C34 121.4(4)
Cl5 Ta2 C35 C34 116.6(3)
C33 Ta2 C35 C34 -37.4(3)
Cl6 Ta2 C35 C34 -159.5(3)
C32 Ta2 C35 C34 -79.1(3)
Cl4 Ta2 C35 C34 33.6(3)
C31 Ta2 C35 C34 -115.1(4)
N22 Ta2 C35 C40 170.6(5)
N21 Ta2 C35 C40 -1.6(8)
Cl5 Ta2 C35 C40 -6.4(5)
C33 Ta2 C35 C40 -160.4(6)
Cl6 Ta2 C35 C40 77.4(5)
C32 Ta2 C35 C40 157.9(6)
C34 Ta2 C35 C40 -123.0(6)
Cl4 Ta2 C35 C40 -89.4(5)
C31 Ta2 C35 C40 121.9(6)
